data_7112188
loop_
_publ_author_name
'Takashi Takeda'
'Yasuto Uchimura'
'Hidetoshi Kawai'
'Ryo Katoono'
'Kenshu Fujiwara'
'Takanori Suzuki'

_publ_section_title
;
 Preparation and structure of acenaphthylene-1,2-diyldi(9-acridine)
 derivatives with a long C[double bond, length as m-dash]C bond
;
_journal_name_full Chem.Commun.
_journal_page_first 3924
_journal_paper_doi 10.1039/C3CC49573F
_journal_volume 50
_journal_year 2014
_chemical_formula_moiety 'C42 H30 F6 N2 O6 S2'
_chemical_formula_sum 'C42 H30 F6 N2 O6 S2'
_chemical_formula_weight 836.82
_space_group_IT_number 2
_symmetry_cell_setting triclinic
_symmetry_Int_Tables_number 2
_symmetry_space_group_name_Hall '-P 1'
_symmetry_space_group_name_H-M 'P -1'
_atom_sites_solution_hydrogens geom
_atom_sites_solution_primary direct
_atom_sites_solution_secondary difmap
_cell_angle_alpha 67.715(13)
_cell_angle_beta 67.100(12)
_cell_angle_gamma 82.254(15)
_cell_formula_units_Z 2
_cell_length_a 12.972(3)
_cell_length_b 13.438(3)
_cell_length_c 13.490(3)
_cell_measurement_reflns_used 6596
_cell_measurement_temperature 153
_cell_measurement_theta_max 27.10
_cell_measurement_theta_min 3.08
_cell_volume 2004.2(8)
_computing_cell_refinement CrystalClear
_computing_data_collection 'CrystalClear (Rigaku Corp., 2000)'
_computing_data_reduction CrystalClear
_computing_molecular_graphics 'CrystalStructure 4.0'
_computing_publication_material 'CrystalStructure 4.0 (Rigaku, 2010)'
_computing_structure_refinement 'CRYSTALS (Carruthers, et al., 1999)'
_computing_structure_solution SIR97
_diffrn_ambient_temperature 153
_diffrn_detector_area_resol_mean 7.314
_diffrn_measured_fraction_theta_full 0.986
_diffrn_measured_fraction_theta_max 0.986
_diffrn_measurement_device_type 'Rigaku Mercury70'
_diffrn_measurement_method \w
_diffrn_radiation_type 'Mo K\a'
_diffrn_radiation_wavelength 0.71070
_diffrn_reflns_av_R_equivalents 0.0203
_diffrn_reflns_limit_h_max 13
_diffrn_reflns_limit_h_min -15
_diffrn_reflns_limit_k_max 15
_diffrn_reflns_limit_k_min -15
_diffrn_reflns_limit_l_max 16
_diffrn_reflns_limit_l_min -15
_diffrn_reflns_number 15831
_diffrn_reflns_theta_full 25.00
_diffrn_reflns_theta_max 25.00
_diffrn_standards_number 0
_exptl_absorpt_coefficient_mu 0.210
_exptl_absorpt_correction_T_max 0.979
_exptl_absorpt_correction_T_min 0.911
_exptl_absorpt_correction_type multi-scan
_exptl_absorpt_process_details 'REQAB (Rigaku, 1998)'
_exptl_crystal_colour orange
_exptl_crystal_density_diffrn 1.387
_exptl_crystal_density_method 'not measured'
_exptl_crystal_description block
_exptl_crystal_F_000 860.00
_exptl_crystal_size_max 0.550
_exptl_crystal_size_mid 0.250
_exptl_crystal_size_min 0.100
_refine_diff_density_max 0.676
_refine_diff_density_min -0.407
_refine_ls_extinction_method none
_refine_ls_goodness_of_fit_ref 1.021
_refine_ls_hydrogen_treatment constr
_refine_ls_number_parameters 581
_refine_ls_number_reflns 6960
_refine_ls_R_factor_gt 0.0500
_refine_ls_shift/su_max 0.000
_refine_ls_structure_factor_coef Fsqd
_refine_ls_weighting_details 'w = 1/[0.0021Fo^2^ + 1.0000\s(Fo^2^)]/(4Fo^2^)'
_refine_ls_weighting_scheme calc
_refine_ls_wR_factor_ref 0.1529
_reflns_number_gt 5178
_reflns_number_total 6960
_reflns_threshold_expression F^2^>2.0\s(F^2^)
_cod_data_source_file c3cc49573f.txt
_cod_data_source_block '_050830tt'
_cod_original_cell_volume 2004.1(8)
_cod_database_code 7112188

loop_
_symmetry_equiv_pos_site_id
_symmetry_equiv_pos_as_xyz
1 +X,+Y,+Z
2 -X,-Y,-Z

loop_
_atom_site_label
_atom_site_type_symbol
_atom_site_fract_x
_atom_site_fract_y
_atom_site_fract_z
_atom_site_U_iso_or_equiv
_atom_site_adp_type
_atom_site_occupancy
_atom_site_symmetry_multiplicity
_atom_site_calc_flag
_atom_site_refinement_flags
S(1) S 0.11289(6) 0.28689(5) 0.46058(6) 0.03246(19) Uani 1.0 2 d .
S(2) S 0.33919(6) -0.21277(6) 0.97635(6) 0.0360(2) Uani 1.0 2 d .
F(1) F 0.1078(3) 0.07950(15) 0.57327(17) 0.0847(8) Uani 1.0 2 d .
F(2) F 0.05327(17) 0.12421(18) 0.43170(18) 0.0733(8) Uani 1.0 2 d .
F(3) F 0.22669(16) 0.13030(14) 0.39903(16) 0.0604(6) Uani 1.0 2 d .
F(4) F 0.54883(15) -0.19291(16) 0.83729(18) 0.0665(7) Uani 1.0 2 d .
F(5) F 0.50319(16) -0.09701(16) 0.94310(19) 0.0662(7) Uani 1.0 2 d .
F(6) F 0.45373(15) -0.04960(15) 0.79877(16) 0.0618(6) Uani 1.0 2 d .
O(1) O 0.20061(16) 0.29529(17) 0.49685(17) 0.0459(7) Uani 1.0 2 d .
O(2) O 0.00219(16) 0.29051(17) 0.54012(17) 0.0467(7) Uani 1.0 2 d .
O(3) O 0.13144(18) 0.34778(16) 0.34118(16) 0.0481(7) Uani 1.0 2 d .
O(4) O 0.30437(18) -0.23268(17) 0.8968(2) 0.0536(8) Uani 1.0 2 d .
O(5) O 0.37516(19) -0.30625(16) 1.05157(18) 0.0522(7) Uani 1.0 2 d .
O(6) O 0.26839(17) -0.14166(16) 1.03042(18) 0.0474(7) Uani 1.0 2 d .
N(1) N 0.32626(18) 0.39869(17) 0.99070(18) 0.0314(7) Uani 1.0 2 d .
N(2) N 0.05290(18) 0.32085(18) 0.74021(18) 0.0329(7) Uani 1.0 2 d .
N(3) N 0.0430(6) 0.3709(7) 0.9593(5) 0.180(3) Uani 1.0 2 d .
C(1) C 0.4583(2) 0.24663(19) 0.7416(2) 0.0267(7) Uani 1.0 2 d .
C(2) C 0.3968(2) 0.23781(19) 0.6825(2) 0.0261(7) Uani 1.0 2 d .
C(3) C 0.4687(2) 0.19341(19) 0.5935(2) 0.0280(7) Uani 1.0 2 d .
C(4) C 0.4569(3) 0.1722(2) 0.5068(3) 0.0356(8) Uani 1.0 2 d .
C(5) C 0.5507(3) 0.1318(3) 0.4353(3) 0.0442(9) Uani 1.0 2 d .
C(6) C 0.6515(3) 0.1123(3) 0.4502(3) 0.0419(9) Uani 1.0 2 d .
C(7) C 0.6663(3) 0.1338(2) 0.5392(3) 0.0335(8) Uani 1.0 2 d .
C(8) C 0.7633(3) 0.1218(2) 0.5661(3) 0.0390(8) Uani 1.0 2 d .
C(9) C 0.7621(3) 0.1507(3) 0.6546(3) 0.0396(8) Uani 1.0 2 d .
C(10) C 0.6668(2) 0.1927(2) 0.7217(3) 0.0348(8) Uani 1.0 2 d .
C(11) C 0.5716(2) 0.20540(19) 0.6965(2) 0.0282(7) Uani 1.0 2 d .
C(12) C 0.5732(2) 0.17420(19) 0.6071(2) 0.0275(7) Uani 1.0 2 d .
C(13) C 0.4184(2) 0.2953(2) 0.8316(2) 0.0280(7) Uani 1.0 2 d .
C(14) C 0.3371(2) 0.2426(2) 0.9403(2) 0.0269(7) Uani 1.0 2 d .
C(15) C 0.3033(2) 0.1347(2) 0.9748(3) 0.0290(7) Uani 1.0 2 d .
C(16) C 0.2303(2) 0.0824(3) 1.0820(3) 0.0330(8) Uani 1.0 2 d .
C(17) C 0.1830(3) 0.1373(3) 1.1602(3) 0.0363(8) Uani 1.0 2 d .
C(18) C 0.2117(3) 0.2412(3) 1.1309(3) 0.0348(8) Uani 1.0 2 d .
C(19) C 0.2912(2) 0.29657(19) 1.0209(2) 0.0270(7) Uani 1.0 2 d .
C(20) C 0.4134(3) 0.4479(2) 0.8896(3) 0.0310(8) Uani 1.0 2 d .
C(21) C 0.4557(3) 0.5495(3) 0.8650(3) 0.0433(9) Uani 1.0 2 d .
C(22) C 0.5409(3) 0.5959(3) 0.7631(3) 0.0498(10) Uani 1.0 2 d .
C(23) C 0.5892(3) 0.5461(3) 0.6818(3) 0.0450(9) Uani 1.0 2 d .
C(24) C 0.5503(3) 0.4478(3) 0.7041(3) 0.0377(8) Uani 1.0 2 d .
C(25) C 0.4613(2) 0.3954(2) 0.8085(3) 0.0298(7) Uani 1.0 2 d .
C(26) C 0.2661(3) 0.4595(3) 1.0692(3) 0.0552(11) Uani 1.0 2 d .
C(27) C 0.2785(2) 0.2673(2) 0.7012(2) 0.0275(7) Uani 1.0 2 d .
C(28) C 0.1965(2) 0.1868(2) 0.7504(2) 0.0277(7) Uani 1.0 2 d .
C(29) C 0.2243(3) 0.0756(2) 0.7819(3) 0.0309(8) Uani 1.0 2 d .
C(30) C 0.1444(3) -0.0022(3) 0.8343(3) 0.0370(8) Uani 1.0 2 d .
C(31) C 0.0319(3) 0.0265(3) 0.8584(3) 0.0411(9) Uani 1.0 2 d .
C(32) C 0.0002(3) 0.1316(3) 0.8285(3) 0.0386(8) Uani 1.0 2 d .
C(33) C 0.0819(3) 0.2143(2) 0.7722(2) 0.0308(8) Uani 1.0 2 d .
C(34) C 0.1318(3) 0.4013(2) 0.6869(3) 0.0330(8) Uani 1.0 2 d .
C(35) C 0.1019(3) 0.5106(3) 0.6475(3) 0.0477(10) Uani 1.0 2 d .
C(36) C 0.1812(3) 0.5893(3) 0.5967(3) 0.0548(11) Uani 1.0 2 d .
C(37) C 0.2932(3) 0.5656(3) 0.5829(3) 0.0478(9) Uani 1.0 2 d .
C(38) C 0.3256(3) 0.4618(2) 0.6161(3) 0.0367(8) Uani 1.0 2 d .
C(39) C 0.2462(3) 0.37571(19) 0.6693(2) 0.0289(7) Uani 1.0 2 d .
C(40) C -0.0666(3) 0.3487(3) 0.7647(3) 0.0525(11) Uani 1.0 2 d .
C(41) C 0.1259(3) 0.1494(3) 0.4665(3) 0.0434(9) Uani 1.0 2 d .
C(42) C 0.4670(3) -0.1347(3) 0.8845(3) 0.0426(9) Uani 1.0 2 d .
C(43) C -0.1158(5) 0.3310(6) 1.1564(5) 0.140(3) Uani 1.0 2 d .
C(44) C -0.0274(6) 0.3515(6) 1.0458(6) 0.118(3) Uani 1.0 2 d .
H(1) H 0.3878 0.1846 0.4954 0.0432 Uiso 1.0 2 calc R
H(2) H 0.5438 0.1174 0.3744 0.0541 Uiso 1.0 2 calc R
H(3) H 0.7120 0.0843 0.4010 0.0472 Uiso 1.0 2 calc R
H(4) H 0.8293 0.0938 0.5232 0.0406 Uiso 1.0 2 calc R
H(5) H 0.8284 0.1420 0.6710 0.0445 Uiso 1.0 2 calc R
H(6) H 0.6675 0.2116 0.7825 0.0396 Uiso 1.0 2 calc R
H(7) H 0.3329 0.0985 0.9213 0.0345 Uiso 1.0 2 calc R
H(8) H 0.2102 0.0094 1.1048 0.0398 Uiso 1.0 2 calc R
H(9) H 0.1305 0.1007 1.2350 0.0408 Uiso 1.0 2 calc R
H(10) H 0.1783 0.2770 1.1844 0.0407 Uiso 1.0 2 calc R
H(11) H 0.4246 0.5846 0.9194 0.0520 Uiso 1.0 2 calc R
H(12) H 0.5686 0.6646 0.7469 0.0574 Uiso 1.0 2 calc R
H(13) H 0.6487 0.5805 0.6116 0.0489 Uiso 1.0 2 calc R
H(14) H 0.5826 0.4136 0.6491 0.0423 Uiso 1.0 2 calc R
H(15) H 0.1914 0.4329 1.1123 0.0643 Uiso 1.0 2 calc R
H(16) H 0.3034 0.4503 1.1203 0.0642 Uiso 1.0 2 calc R
H(17) H 0.2654 0.5338 1.0249 0.0644 Uiso 1.0 2 calc R
H(18) H 0.3007 0.0563 0.7654 0.0367 Uiso 1.0 2 calc R
H(19) H 0.1643 -0.0759 0.8549 0.0437 Uiso 1.0 2 calc R
H(20) H -0.0241 -0.0284 0.8967 0.0474 Uiso 1.0 2 calc R
H(21) H -0.0766 0.1491 0.8453 0.0449 Uiso 1.0 2 calc R
H(22) H 0.0263 0.5286 0.6562 0.0566 Uiso 1.0 2 calc R
H(23) H 0.1599 0.6622 0.5705 0.0619 Uiso 1.0 2 calc R
H(24) H 0.3467 0.6221 0.5505 0.0526 Uiso 1.0 2 calc R
H(25) H 0.4021 0.4455 0.6039 0.0413 Uiso 1.0 2 calc R
H(26) H -0.1091 0.3134 0.8441 0.0634 Uiso 1.0 2 calc R
H(27) H -0.0743 0.4243 0.7456 0.0635 Uiso 1.0 2 calc R
H(28) H -0.0931 0.3266 0.7197 0.0635 Uiso 1.0 2 calc R
H(29) H -0.1764 0.2948 1.1609 0.1787 Uiso 1.0 2 calc R
H(30) H -0.0877 0.2872 1.2142 0.1787 Uiso 1.0 2 calc R
H(31) H -0.1410 0.3970 1.1679 0.1788 Uiso 1.0 2 calc R

loop_
_atom_site_aniso_label
_atom_site_aniso_U_11
_atom_site_aniso_U_22
_atom_site_aniso_U_33
_atom_site_aniso_U_12
_atom_site_aniso_U_13
_atom_site_aniso_U_23
S(1) 0.0319(4) 0.0332(4) 0.0296(4) 0.0016(3) -0.0095(3) -0.0107(3)
S(2) 0.0369(4) 0.0326(4) 0.0432(5) 0.0027(3) -0.0156(4) -0.0183(4)
F(1) 0.147(3) 0.0393(12) 0.0456(13) -0.0088(13) -0.0214(14) -0.0031(10)
F(2) 0.0671(14) 0.0876(16) 0.0752(15) -0.0277(12) -0.0088(12) -0.0478(13)
F(3) 0.0652(13) 0.0509(12) 0.0613(13) 0.0182(10) -0.0160(11) -0.0293(10)
F(4) 0.0388(11) 0.0663(13) 0.0806(15) 0.0171(10) -0.0109(10) -0.0289(12)
F(5) 0.0592(13) 0.0614(13) 0.0985(16) -0.0054(10) -0.0463(12) -0.0303(12)
F(6) 0.0468(11) 0.0534(12) 0.0580(12) 0.0021(9) -0.0165(10) 0.0053(10)
O(1) 0.0399(12) 0.0575(14) 0.0427(12) -0.0114(10) -0.0162(10) -0.0152(11)
O(2) 0.0325(11) 0.0650(15) 0.0412(12) 0.0075(10) -0.0069(10) -0.0267(11)
O(3) 0.0632(15) 0.0447(13) 0.0302(11) 0.0157(11) -0.0173(10) -0.0119(10)
O(4) 0.0565(14) 0.0570(14) 0.0756(16) 0.0094(11) -0.0388(13) -0.0414(13)
O(5) 0.0691(16) 0.0349(12) 0.0519(14) 0.0037(11) -0.0276(12) -0.0101(11)
O(6) 0.0408(12) 0.0477(13) 0.0533(13) 0.0044(10) -0.0071(10) -0.0294(11)
N(1) 0.0370(13) 0.0275(12) 0.0299(13) -0.0010(10) -0.0106(11) -0.0118(10)
N(2) 0.0299(12) 0.0375(14) 0.0295(12) 0.0098(10) -0.0099(10) -0.0143(11)
N(3) 0.172(6) 0.301(9) 0.097(4) 0.079(6) -0.075(5) -0.101(6)
C(1) 0.0279(14) 0.0197(13) 0.0268(13) -0.0040(10) -0.0055(11) -0.0057(11)
C(2) 0.0269(14) 0.0194(13) 0.0270(14) -0.0004(10) -0.0063(11) -0.0066(11)
C(3) 0.0296(14) 0.0202(13) 0.0286(14) -0.0028(11) -0.0065(12) -0.0061(11)
C(4) 0.0372(16) 0.0339(15) 0.0371(16) 0.0017(12) -0.0133(13) -0.0150(13)
C(5) 0.054(2) 0.0425(18) 0.0385(17) 0.0046(15) -0.0138(15) -0.0221(15)
C(6) 0.0419(18) 0.0365(16) 0.0398(17) 0.0036(13) -0.0022(14) -0.0201(14)
C(7) 0.0302(15) 0.0223(14) 0.0371(16) -0.0025(11) -0.0021(12) -0.0088(12)
C(8) 0.0263(15) 0.0265(15) 0.0484(18) -0.0010(12) -0.0011(13) -0.0095(14)
C(9) 0.0266(15) 0.0331(16) 0.0514(18) -0.0011(12) -0.0107(13) -0.0104(14)
C(10) 0.0288(15) 0.0316(15) 0.0382(16) -0.0048(12) -0.0088(13) -0.0084(13)
C(11) 0.0273(14) 0.0239(13) 0.0280(14) -0.0039(11) -0.0062(11) -0.0063(11)
C(12) 0.0278(14) 0.0188(13) 0.0292(14) -0.0025(10) -0.0048(11) -0.0067(11)
C(13) 0.0249(13) 0.0290(14) 0.0306(14) 0.0017(11) -0.0108(12) -0.0110(12)
C(14) 0.0253(13) 0.0282(14) 0.0277(14) 0.0015(11) -0.0114(11) -0.0093(12)
C(15) 0.0271(14) 0.0300(14) 0.0302(14) -0.0012(11) -0.0106(12) -0.0104(12)
C(16) 0.0324(15) 0.0329(15) 0.0345(15) -0.0056(12) -0.0108(13) -0.0123(13)
C(17) 0.0365(16) 0.0388(16) 0.0263(15) -0.0097(13) -0.0042(12) -0.0083(13)
C(18) 0.0361(16) 0.0371(16) 0.0287(15) -0.0001(12) -0.0072(12) -0.0138(13)
C(19) 0.0269(14) 0.0263(14) 0.0298(14) -0.0001(11) -0.0121(12) -0.0103(12)
C(20) 0.0376(16) 0.0260(14) 0.0305(15) 0.0002(12) -0.0139(13) -0.0098(12)
C(21) 0.057(2) 0.0294(16) 0.0438(18) -0.0050(14) -0.0139(16) -0.0164(14)
C(22) 0.061(2) 0.0296(16) 0.052(2) -0.0140(15) -0.0130(17) -0.0114(15)
C(23) 0.0458(18) 0.0356(17) 0.0409(18) -0.0151(14) -0.0052(15) -0.0064(14)
C(24) 0.0390(16) 0.0320(15) 0.0351(16) -0.0046(13) -0.0063(13) -0.0106(13)
C(25) 0.0298(14) 0.0254(14) 0.0336(15) 0.0005(11) -0.0122(12) -0.0093(12)
C(26) 0.069(3) 0.0397(18) 0.052(2) -0.0025(16) -0.0049(18) -0.0271(17)
C(27) 0.0297(14) 0.0283(14) 0.0207(13) 0.0013(11) -0.0075(11) -0.0071(11)
C(28) 0.0280(14) 0.0289(14) 0.0244(13) 0.0005(11) -0.0092(11) -0.0082(12)
C(29) 0.0326(15) 0.0271(14) 0.0320(15) 0.0025(11) -0.0150(12) -0.0072(12)
C(30) 0.0399(17) 0.0275(15) 0.0415(16) -0.0040(12) -0.0185(14) -0.0049(13)
C(31) 0.0349(16) 0.0409(17) 0.0424(17) -0.0102(13) -0.0141(14) -0.0059(14)
C(32) 0.0270(15) 0.0469(18) 0.0382(16) 0.0005(13) -0.0114(13) -0.0121(14)
C(33) 0.0321(15) 0.0338(15) 0.0251(14) 0.0036(12) -0.0119(12) -0.0088(12)
C(34) 0.0401(16) 0.0314(15) 0.0245(14) 0.0072(13) -0.0109(12) -0.0101(12)
C(35) 0.056(2) 0.0366(18) 0.0483(19) 0.0174(15) -0.0252(17) -0.0128(15)
C(36) 0.076(3) 0.0290(17) 0.050(2) 0.0174(17) -0.0254(19) -0.0073(15)
C(37) 0.065(3) 0.0278(16) 0.0382(17) -0.0029(15) -0.0132(16) -0.0041(14)
C(38) 0.0444(18) 0.0282(15) 0.0308(15) -0.0009(13) -0.0107(13) -0.0064(12)
C(39) 0.0373(15) 0.0235(14) 0.0227(13) 0.0020(11) -0.0106(12) -0.0058(11)
C(40) 0.0403(18) 0.058(3) 0.059(3) 0.0176(16) -0.0176(16) -0.0269(18)
C(41) 0.0473(19) 0.0409(18) 0.0389(17) -0.0052(14) -0.0107(15) -0.0144(15)
C(42) 0.0369(17) 0.0391(17) 0.0530(19) 0.0084(14) -0.0229(15) -0.0138(16)
C(43) 0.124(5) 0.214(8) 0.108(5) -0.053(5) -0.026(4) -0.083(5)
C(44) 0.127(6) 0.179(7) 0.090(4) 0.023(5) -0.064(4) -0.076(5)

loop_
_atom_type_symbol
_atom_type_description
_atom_type_scat_dispersion_real
_atom_type_scat_dispersion_imag
_atom_type_scat_source
C C 0.0033 0.0016
;
International Tables for Crystallography
(1992, Vol. C, Tables 4.2.6.8 and 6.1.1.4)
;
H H 0.0000 0.0000
;
International Tables for Crystallography
(1992, Vol. C, Table 6.1.1.4)
;
F F 0.0171 0.0103
;
International Tables for Crystallography
(1992, Vol. C, Tables 4.2.6.8 and 6.1.1.4)
;
N N 0.0061 0.0033
;
International Tables for Crystallography
(1992, Vol. C, Tables 4.2.6.8 and 6.1.1.4)
;
O O 0.0106 0.0060
;
International Tables for Crystallography
(1992, Vol. C, Tables 4.2.6.8 and 6.1.1.4)
;
S S 0.1246 0.1234
;
International Tables for Crystallography
(1992, Vol. C, Tables 4.2.6.8 and 6.1.1.4)
;

loop_
_geom_angle_atom_site_label_1
_geom_angle_atom_site_label_2
_geom_angle_atom_site_label_3
_geom_angle
_geom_angle_publ_flag
O(1) S(1) O(2) 114.88(15) yes
O(1) S(1) O(3) 115.14(13) yes
O(1) S(1) C(41) 101.80(16) yes
O(2) S(1) O(3) 115.57(14) yes
O(2) S(1) C(41) 103.74(14) yes
O(3) S(1) C(41) 103.02(16) yes
O(4) S(2) O(5) 114.92(16) yes
O(4) S(2) O(6) 114.60(15) yes
O(4) S(2) C(42) 103.36(16) yes
O(5) S(2) O(6) 115.33(14) yes
O(5) S(2) C(42) 103.19(15) yes
O(6) S(2) C(42) 103.03(15) yes
C(19) N(1) C(20) 122.0(3) yes
C(19) N(1) C(26) 118.6(2) yes
C(20) N(1) C(26) 119.3(3) yes
C(33) N(2) C(34) 121.5(3) yes
C(33) N(2) C(40) 119.1(3) yes
C(34) N(2) C(40) 119.4(3) yes
C(2) C(1) C(11) 109.0(3) yes
C(2) C(1) C(13) 124.9(3) yes
C(11) C(1) C(13) 126.0(3) yes
C(1) C(2) C(3) 108.7(3) yes
C(1) C(2) C(27) 127.2(3) yes
C(3) C(2) C(27) 124.0(3) yes
C(2) C(3) C(4) 135.7(3) yes
C(2) C(3) C(12) 105.6(3) yes
C(4) C(3) C(12) 118.6(3) yes
C(3) C(4) C(5) 117.9(3) yes
C(4) C(5) C(6) 122.9(4) yes
C(5) C(6) C(7) 120.4(3) yes
C(6) C(7) C(8) 128.7(3) yes
C(6) C(7) C(12) 115.3(3) yes
C(8) C(7) C(12) 116.0(4) yes
C(7) C(8) C(9) 120.1(3) yes
C(8) C(9) C(10) 122.9(4) yes
C(9) C(10) C(11) 117.9(4) yes
C(1) C(11) C(10) 135.4(3) yes
C(1) C(11) C(12) 105.8(3) yes
C(10) C(11) C(12) 118.8(3) yes
C(3) C(12) C(7) 124.8(3) yes
C(3) C(12) C(11) 110.8(3) yes
C(7) C(12) C(11) 124.4(3) yes
C(1) C(13) C(14) 120.8(3) yes
C(1) C(13) C(25) 119.9(2) yes
C(14) C(13) C(25) 119.3(3) yes
C(13) C(14) C(15) 121.7(3) yes
C(13) C(14) C(19) 119.5(3) yes
C(15) C(14) C(19) 118.7(2) yes
C(14) C(15) C(16) 121.3(3) yes
C(15) C(16) C(17) 119.6(3) yes
C(16) C(17) C(18) 121.4(3) yes
C(17) C(18) C(19) 120.3(3) yes
N(1) C(19) C(14) 119.41(19) yes
N(1) C(19) C(18) 121.9(3) yes
C(14) C(19) C(18) 118.7(3) yes
N(1) C(20) C(21) 121.2(3) yes
N(1) C(20) C(25) 119.3(3) yes
C(21) C(20) C(25) 119.5(3) yes
C(20) C(21) C(22) 119.2(4) yes
C(21) C(22) C(23) 122.3(4) yes
C(22) C(23) C(24) 119.4(3) yes
C(23) C(24) C(25) 120.9(3) yes
C(13) C(25) C(20) 119.8(2) yes
C(13) C(25) C(24) 121.6(3) yes
C(20) C(25) C(24) 118.6(3) yes
C(2) C(27) C(28) 120.0(3) yes
C(2) C(27) C(39) 121.2(3) yes
C(28) C(27) C(39) 118.8(3) yes
C(27) C(28) C(29) 121.5(3) yes
C(27) C(28) C(33) 120.3(3) yes
C(29) C(28) C(33) 118.2(3) yes
C(28) C(29) C(30) 121.4(3) yes
C(29) C(30) C(31) 119.5(3) yes
C(30) C(31) C(32) 121.7(3) yes
C(31) C(32) C(33) 119.9(3) yes
N(2) C(33) C(28) 119.5(3) yes
N(2) C(33) C(32) 121.3(3) yes
C(28) C(33) C(32) 119.2(3) yes
N(2) C(34) C(35) 121.0(3) yes
N(2) C(34) C(39) 120.0(3) yes
C(35) C(34) C(39) 119.0(3) yes
C(34) C(35) C(36) 120.0(4) yes
C(35) C(36) C(37) 121.6(3) yes
C(36) C(37) C(38) 119.9(3) yes
C(37) C(38) C(39) 120.9(3) yes
C(27) C(39) C(34) 119.8(3) yes
C(27) C(39) C(38) 121.8(3) yes
C(34) C(39) C(38) 118.4(3) yes
S(1) C(41) F(1) 111.9(3) yes
S(1) C(41) F(2) 112.3(3) yes
S(1) C(41) F(3) 112.1(2) yes
F(1) C(41) F(2) 106.7(3) yes
F(1) C(41) F(3) 107.5(3) yes
F(2) C(41) F(3) 106.0(3) yes
S(2) C(42) F(4) 111.8(3) yes
S(2) C(42) F(5) 111.3(2) yes
S(2) C(42) F(6) 112.4(3) yes
F(4) C(42) F(5) 107.3(3) yes
F(4) C(42) F(6) 107.3(3) yes
F(5) C(42) F(6) 106.4(3) yes
N(3) C(44) C(43) 177.4(10) yes
C(3) C(4) H(1) 120.486 no
C(5) C(4) H(1) 121.565 no
C(4) C(5) H(2) 118.742 no
C(6) C(5) H(2) 118.345 no
C(5) C(6) H(3) 120.267 no
C(7) C(6) H(3) 119.316 no
C(7) C(8) H(4) 119.800 no
C(9) C(8) H(4) 120.098 no
C(8) C(9) H(5) 118.555 no
C(10) C(9) H(5) 118.567 no
C(9) C(10) H(6) 121.613 no
C(11) C(10) H(6) 120.496 no
C(14) C(15) H(7) 119.191 no
C(16) C(15) H(7) 119.491 no
C(15) C(16) H(8) 120.480 no
C(17) C(16) H(8) 119.958 no
C(16) C(17) H(9) 119.317 no
C(18) C(17) H(9) 119.308 no
C(17) C(18) H(10) 120.072 no
C(19) C(18) H(10) 119.639 no
C(20) C(21) H(11) 119.905 no
C(22) C(21) H(11) 120.870 no
C(21) C(22) H(12) 118.781 no
C(23) C(22) H(12) 118.879 no
C(22) C(23) H(13) 120.378 no
C(24) C(23) H(13) 120.188 no
C(23) C(24) H(14) 119.838 no
C(25) C(24) H(14) 119.250 no
N(1) C(26) H(15) 109.410 no
N(1) C(26) H(16) 109.356 no
N(1) C(26) H(17) 109.645 no
H(15) C(26) H(16) 109.469 no
H(15) C(26) H(17) 109.478 no
H(16) C(26) H(17) 109.469 no
C(28) C(29) H(18) 118.938 no
C(30) C(29) H(18) 119.659 no
C(29) C(30) H(19) 120.318 no
C(31) C(30) H(19) 120.156 no
C(30) C(31) H(20) 119.208 no
C(32) C(31) H(20) 119.049 no
C(31) C(32) H(21) 120.166 no
C(33) C(32) H(21) 119.937 no
C(34) C(35) H(22) 119.884 no
C(36) C(35) H(22) 120.113 no
C(35) C(36) H(23) 119.053 no
C(37) C(36) H(23) 119.303 no
C(36) C(37) H(24) 120.207 no
C(38) C(37) H(24) 119.845 no
C(37) C(38) H(25) 120.150 no
C(39) C(38) H(25) 118.934 no
N(2) C(40) H(26) 109.782 no
N(2) C(40) H(27) 109.330 no
N(2) C(40) H(28) 109.301 no
H(26) C(40) H(27) 109.476 no
H(26) C(40) H(28) 109.468 no
H(27) C(40) H(28) 109.469 no
C(44) C(43) H(29) 109.943 no
C(44) C(43) H(30) 108.548 no
C(44) C(43) H(31) 109.921 no
H(29) C(43) H(30) 109.473 no
H(29) C(43) H(31) 109.469 no
H(30) C(43) H(31) 109.470 no

loop_
_geom_bond_atom_site_label_1
_geom_bond_atom_site_label_2
_geom_bond_distance
_geom_bond_publ_flag
S(1) O(1) 1.434(3) yes
S(1) O(2) 1.4273(19) yes
S(1) O(3) 1.440(2) yes
S(1) C(41) 1.806(4) yes
S(2) O(4) 1.434(4) yes
S(2) O(5) 1.438(3) yes
S(2) O(6) 1.435(3) yes
S(2) C(42) 1.808(3) yes
F(1) C(41) 1.335(4) yes
F(2) C(41) 1.332(5) yes
F(3) C(41) 1.328(4) yes
F(4) C(42) 1.332(4) yes
F(5) C(42) 1.326(6) yes
F(6) C(42) 1.331(4) yes
N(1) C(19) 1.362(4) yes
N(1) C(20) 1.375(3) yes
N(1) C(26) 1.496(5) yes
N(2) C(33) 1.375(4) yes
N(2) C(34) 1.368(4) yes
N(2) C(40) 1.481(4) yes
N(3) C(44) 1.127(8) yes
C(1) C(2) 1.371(5) yes
C(1) C(11) 1.475(4) yes
C(1) C(13) 1.480(5) yes
C(2) C(3) 1.480(4) yes
C(2) C(27) 1.479(4) yes
C(3) C(4) 1.370(5) yes
C(3) C(12) 1.415(5) yes
C(4) C(5) 1.418(4) yes
C(5) C(6) 1.375(5) yes
C(6) C(7) 1.421(6) yes
C(7) C(8) 1.414(5) yes
C(7) C(12) 1.389(4) yes
C(8) C(9) 1.383(6) yes
C(9) C(10) 1.413(4) yes
C(10) C(11) 1.376(5) yes
C(11) C(12) 1.412(5) yes
C(13) C(14) 1.404(3) yes
C(13) C(25) 1.402(4) yes
C(14) C(15) 1.419(4) yes
C(14) C(19) 1.429(5) yes
C(15) C(16) 1.351(3) yes
C(16) C(17) 1.414(5) yes
C(17) C(18) 1.361(5) yes
C(18) C(19) 1.413(3) yes
C(20) C(21) 1.412(5) yes
C(20) C(25) 1.421(5) yes
C(21) C(22) 1.361(4) yes
C(22) C(23) 1.397(6) yes
C(23) C(24) 1.361(5) yes
C(24) C(25) 1.419(3) yes
C(27) C(28) 1.399(4) yes
C(27) C(39) 1.409(4) yes
C(28) C(29) 1.427(4) yes
C(28) C(33) 1.424(4) yes
C(29) C(30) 1.352(4) yes
C(30) C(31) 1.400(4) yes
C(31) C(32) 1.366(5) yes
C(32) C(33) 1.409(4) yes
C(34) C(35) 1.416(4) yes
C(34) C(39) 1.423(4) yes
C(35) C(36) 1.358(5) yes
C(36) C(37) 1.398(6) yes
C(37) C(38) 1.356(4) yes
C(38) C(39) 1.425(4) yes
C(43) C(44) 1.434(8) yes
C(4) H(1) 0.950 no
C(5) H(2) 0.950 no
C(6) H(3) 0.950 no
C(8) H(4) 0.950 no
C(9) H(5) 0.950 no
C(10) H(6) 0.950 no
C(15) H(7) 0.950 no
C(16) H(8) 0.950 no
C(17) H(9) 0.950 no
C(18) H(10) 0.950 no
C(21) H(11) 0.950 no
C(22) H(12) 0.950 no
C(23) H(13) 0.950 no
C(24) H(14) 0.950 no
C(26) H(15) 0.950 no
C(26) H(16) 0.950 no
C(26) H(17) 0.950 no
C(29) H(18) 0.950 no
C(30) H(19) 0.950 no
C(31) H(20) 0.950 no
C(32) H(21) 0.950 no
C(35) H(22) 0.950 no
C(36) H(23) 0.950 no
C(37) H(24) 0.950 no
C(38) H(25) 0.950 no
C(40) H(26) 0.950 no
C(40) H(27) 0.950 no
C(40) H(28) 0.950 no
C(43) H(29) 0.950 no
C(43) H(30) 0.950 no
C(43) H(31) 0.950 no

loop_
_geom_contact_atom_site_label_1
_geom_contact_atom_site_label_2
_geom_contact_distance
_geom_contact_publ_flag
_geom_contact_site_symmetry_2
F(1) C(30) 3.472(5) no .
F(1) C(31) 3.381(4) no .
F(1) C(32) 3.481(5) no .
F(2) F(2) 3.324(4) no 2_556
F(2) C(8) 3.481(4) no 1_455
F(2) C(17) 3.327(4) no 1_554
F(2) C(18) 3.564(4) no 1_554
F(3) F(4) 3.279(3) no 2_656
F(3) C(7) 3.543(4) no 2_656
F(3) C(8) 3.231(4) no 2_656
F(3) C(17) 3.447(5) no 1_554
F(3) C(18) 3.424(4) no 1_554
F(4) F(3) 3.279(3) no 2_656
F(4) N(1) 3.537(3) no 2_657
F(4) C(18) 3.246(4) no 2_657
F(4) C(19) 3.193(4) no 2_657
F(4) C(22) 3.373(5) no 1_545
F(5) F(5) 3.470(4) no 2_657
F(5) C(13) 3.592(4) no 2_657
F(5) C(14) 3.115(4) no 2_657
F(5) C(15) 3.030(4) no 2_657
F(5) C(16) 3.365(4) no 2_657
F(5) C(19) 3.554(4) no 2_657
F(6) C(3) 3.356(3) no .
F(6) C(11) 3.489(4) no .
F(6) C(12) 3.221(3) no .
F(6) C(29) 3.260(4) no .
O(1) N(2) 3.217(4) no .
O(1) C(4) 3.536(4) no .
O(1) C(23) 3.216(4) no 2_666
O(1) C(27) 3.169(5) no .
O(1) C(28) 3.150(4) no .
O(1) C(33) 3.207(4) no .
O(1) C(34) 3.170(5) no .
O(1) C(39) 3.174(5) no .
O(2) N(2) 3.190(4) no .
O(2) C(9) 3.353(4) no 1_455
O(2) C(33) 3.423(4) no .
O(2) C(35) 3.454(4) no 2_566
O(2) C(36) 3.435(5) no 2_566
O(2) C(40) 3.177(5) no .
O(3) C(18) 3.400(5) no 1_554
O(3) C(26) 3.211(4) no 1_554
O(3) C(35) 3.334(4) no 2_566
O(4) C(21) 3.370(4) no 1_545
O(4) C(30) 3.501(4) no .
O(4) C(43) 3.347(9) no 2_557
O(5) C(20) 3.304(4) no 2_657
O(5) C(21) 3.506(5) no 1_545
O(5) C(24) 3.556(4) no 2_657
O(5) C(25) 3.195(5) no 2_657
O(5) C(26) 3.513(5) no 1_545
O(6) C(10) 3.557(5) no 2_657
O(6) C(15) 3.554(4) no .
O(6) C(16) 3.273(5) no .
O(6) C(30) 3.441(4) no .
O(6) C(32) 3.269(4) no 2_557
O(6) C(40) 3.568(4) no 2_557
N(1) F(4) 3.537(3) no 2_657
N(2) O(1) 3.217(4) no .
N(2) O(2) 3.190(4) no .
N(2) N(3) 3.224(9) no .
N(3) N(2) 3.224(9) no .
N(3) C(19) 3.555(9) no .
N(3) C(34) 3.269(8) no .
N(3) C(40) 3.552(10) no .
C(3) F(6) 3.356(3) no .
C(4) O(1) 3.536(4) no .
C(5) C(5) 3.479(5) no 2_656
C(7) F(3) 3.543(4) no 2_656
C(8) F(2) 3.481(4) no 1_655
C(8) F(3) 3.231(4) no 2_656
C(9) O(2) 3.353(4) no 1_655
C(10) O(6) 3.557(5) no 2_657
C(11) F(6) 3.489(4) no .
C(12) F(6) 3.221(3) no .
C(13) F(5) 3.592(4) no 2_657
C(14) F(5) 3.115(4) no 2_657
C(15) F(5) 3.030(4) no 2_657
C(15) O(6) 3.554(4) no .
C(16) F(5) 3.365(4) no 2_657
C(16) O(6) 3.273(5) no .
C(16) C(31) 3.561(5) no 2_557
C(17) F(2) 3.327(4) no 1_556
C(17) F(3) 3.447(5) no 1_556
C(18) F(2) 3.564(4) no 1_556
C(18) F(3) 3.424(4) no 1_556
C(18) F(4) 3.246(4) no 2_657
C(18) O(3) 3.400(5) no 1_556
C(19) F(4) 3.193(4) no 2_657
C(19) F(5) 3.554(4) no 2_657
C(19) N(3) 3.555(9) no .
C(20) O(5) 3.304(4) no 2_657
C(21) O(4) 3.370(4) no 1_565
C(21) O(5) 3.506(5) no 1_565
C(22) F(4) 3.373(5) no 1_565
C(23) O(1) 3.216(4) no 2_666
C(24) O(5) 3.556(4) no 2_657
C(25) O(5) 3.195(5) no 2_657
C(26) O(3) 3.211(4) no 1_556
C(26) O(5) 3.513(5) no 1_565
C(27) O(1) 3.169(5) no .
C(28) O(1) 3.150(4) no .
C(29) F(6) 3.260(4) no .
C(30) F(1) 3.472(5) no .
C(30) O(4) 3.501(4) no .
C(30) O(6) 3.441(4) no .
C(31) F(1) 3.381(4) no .
C(31) C(16) 3.561(5) no 2_557
C(31) C(31) 3.380(5) no 2_557
C(32) F(1) 3.481(5) no .
C(32) O(6) 3.269(4) no 2_557
C(33) O(1) 3.207(4) no .
C(33) O(2) 3.423(4) no .
C(34) O(1) 3.170(5) no .
C(34) N(3) 3.269(8) no .
C(35) O(2) 3.454(4) no 2_566
C(35) O(3) 3.334(4) no 2_566
C(36) O(2) 3.435(5) no 2_566
C(39) O(1) 3.174(5) no .
C(40) O(2) 3.177(5) no .
C(40) O(6) 3.568(4) no 2_557
C(40) N(3) 3.552(10) no .
C(43) O(4) 3.347(9) no 2_557
S(1) H(10) 3.5363 no 1_554
S(1) H(13) 3.3928 no 2_666
S(1) H(22) 3.1510 no 2_566
S(2) H(6) 3.2262 no 2_657
S(2) H(11) 3.0576 no 1_545
S(2) H(17) 3.4126 no 1_545
S(2) H(19) 3.2702 no .
S(2) H(21) 3.5377 no 2_557
S(2) H(26) 3.0954 no 2_557
F(1) H(3) 3.0159 no 2_656
F(1) H(4) 2.9570 no 2_656
F(1) H(5) 3.4467 no 1_455
F(2) H(4) 2.6975 no 1_455
F(2) H(4) 3.0723 no 2_656
F(2) H(5) 3.4720 no 1_455
F(2) H(9) 2.5741 no 1_554
F(2) H(10) 3.0768 no 1_554
F(3) H(1) 3.1357 no .
F(3) H(3) 3.3731 no 2_656
F(3) H(4) 2.8807 no 2_656
F(3) H(9) 3.0922 no 1_554
F(3) H(10) 3.0684 no 1_554
F(3) H(12) 3.5092 no 2_666
F(4) H(2) 3.2824 no 2_656
F(4) H(10) 3.5011 no 2_657
F(4) H(11) 3.1881 no 1_545
F(4) H(12) 2.5722 no 1_545
F(5) H(6) 3.3453 no 2_657
F(5) H(7) 3.1981 no .
F(5) H(7) 3.2943 no 2_657
F(6) H(2) 2.7998 no 2_656
F(6) H(7) 2.9652 no .
F(6) H(18) 2.3692 no .
F(6) H(19) 3.5683 no .
O(1) H(1) 2.6687 no .
O(1) H(12) 3.3903 no 2_666
O(1) H(13) 2.3552 no 2_666
O(2) H(5) 2.7615 no 1_455
O(2) H(21) 3.5947 no .
O(2) H(22) 2.9481 no 2_566
O(2) H(23) 2.9011 no 2_566
O(2) H(28) 2.4556 no .
O(3) H(10) 2.4736 no 1_554
O(3) H(12) 3.5994 no 2_666
O(3) H(13) 3.4766 no 2_666
O(3) H(15) 2.6715 no 1_554
O(3) H(16) 2.8800 no 1_554
O(3) H(22) 2.4529 no 2_566
O(3) H(23) 3.4977 no 2_566
O(3) H(27) 2.9398 no 2_566
O(4) H(2) 3.2524 no 2_656
O(4) H(11) 2.7071 no 1_545
O(4) H(17) 2.9541 no 1_545
O(4) H(19) 2.6311 no .
O(4) H(26) 3.2842 no 2_557
O(4) H(29) 2.4349 no 2_557
O(5) H(6) 2.8178 no 2_657
O(5) H(11) 2.5664 no 1_545
O(5) H(16) 3.2065 no 1_545
O(5) H(17) 2.9308 no 1_545
O(5) H(26) 3.1797 no 2_557
O(6) H(6) 2.7509 no 2_657
O(6) H(7) 3.0745 no .
O(6) H(8) 2.4980 no .
O(6) H(18) 3.4570 no .
O(6) H(19) 2.9644 no .
O(6) H(21) 2.3876 no 2_557
O(6) H(26) 2.8392 no 2_557
O(6) H(28) 3.4519 no 2_557
N(3) H(26) 3.2575 no .
N(3) H(27) 3.5629 no .
N(3) H(31) 3.0988 no 2_567
C(3) H(24) 3.1601 no 2_666
C(4) H(12) 3.4095 no 2_666
C(4) H(13) 3.4527 no 2_666
C(5) H(2) 3.3829 no 2_656
C(5) H(12) 3.5558 no 2_666
C(6) H(24) 3.5683 no 2_666
C(7) H(23) 3.2829 no 2_666
C(7) H(24) 3.0412 no 2_666
C(8) H(23) 2.8469 no 2_666
C(8) H(24) 3.5595 no 2_666
C(9) H(8) 3.2691 no 2_657
C(9) H(9) 3.4787 no 2_657
C(9) H(23) 3.0118 no 2_666
C(10) H(8) 3.5090 no 2_657
C(10) H(23) 3.5846 no 2_666
C(11) H(24) 3.1078 no 2_666
C(12) H(24) 2.7799 no 2_666
C(15) H(20) 3.5767 no 2_557
C(16) H(5) 3.4344 no 2_657
C(16) H(20) 2.7444 no 2_557
C(16) H(21) 3.5288 no 2_557
C(17) H(5) 3.5629 no 2_657
C(17) H(20) 3.1426 no 2_557
C(21) H(11) 3.5912 no 2_667
C(21) H(16) 3.2077 no 2_667
C(22) H(1) 3.4840 no 2_666
C(22) H(16) 2.8872 no 2_667
C(23) H(1) 3.4747 no 2_666
C(23) H(16) 3.4761 no 2_667
C(26) H(27) 3.4566 no 2_567
C(30) H(3) 3.5023 no 2_656
C(30) H(20) 3.5111 no 2_557
C(31) H(8) 3.0586 no 2_557
C(31) H(20) 3.2760 no 2_557
C(32) H(5) 3.5884 no 1_455
C(32) H(8) 3.1695 no 2_557
C(32) H(20) 3.5559 no 2_557
C(35) H(31) 3.3914 no 2_567
C(36) H(14) 3.5409 no 2_666
C(36) H(30) 3.3160 no 2_567
C(36) H(31) 3.0845 no 2_567
C(37) H(14) 2.8289 no 2_666
C(37) H(31) 3.3609 no 2_567
C(38) H(13) 3.2165 no 2_666
C(38) H(14) 3.1144 no 2_666
C(39) H(13) 3.3258 no 2_666
C(41) H(4) 3.2010 no 2_656
C(41) H(9) 3.4030 no 1_554
C(41) H(10) 3.3521 no 1_554
C(42) H(2) 3.4684 no 2_656
C(42) H(7) 3.4832 no .
C(42) H(18) 3.4483 no .
C(43) H(17) 3.5243 no 2_567
C(43) H(23) 3.5361 no 2_567
C(44) H(17) 3.5649 no 2_567
C(44) H(26) 3.4974 no .
H(1) F(3) 3.1357 no .
H(1) O(1) 2.6687 no .
H(1) C(22) 3.4840 no 2_666
H(1) C(23) 3.4747 no 2_666
H(1) H(3) 3.5650 no 2_656
H(1) H(12) 2.9928 no 2_666
H(1) H(13) 2.9910 no 2_666
H(2) F(4) 3.2824 no 2_656
H(2) F(6) 2.7998 no 2_656
H(2) O(4) 3.2524 no 2_656
H(2) C(5) 3.3829 no 2_656
H(2) C(42) 3.4684 no 2_656
H(2) H(2) 3.5485 no 2_656
H(2) H(12) 3.2338 no 2_666
H(2) H(18) 3.4904 no 2_656
H(3) F(1) 3.0159 no 2_656
H(3) F(3) 3.3731 no 2_656
H(3) C(30) 3.5023 no 2_656
H(3) H(1) 3.5650 no 2_656
H(3) H(18) 3.4967 no 2_656
H(3) H(19) 3.2316 no 2_656
H(3) H(29) 3.3308 no 1_654
H(3) H(30) 3.4838 no 1_654
H(4) F(1) 2.9570 no 2_656
H(4) F(2) 2.6975 no 1_655
H(4) F(2) 3.0723 no 2_656
H(4) F(3) 2.8807 no 2_656
H(4) C(41) 3.2010 no 2_656
H(4) H(9) 3.4975 no 2_657
H(4) H(23) 3.0348 no 2_666
H(5) F(1) 3.4467 no 1_655
H(5) F(2) 3.4720 no 1_655
H(5) O(2) 2.7615 no 1_655
H(5) C(16) 3.4344 no 2_657
H(5) C(17) 3.5629 no 2_657
H(5) C(32) 3.5884 no 1_655
H(5) H(8) 2.8217 no 2_657
H(5) H(9) 3.0739 no 2_657
H(5) H(21) 3.0844 no 1_655
H(5) H(23) 3.2838 no 2_666
H(5) H(28) 3.1718 no 1_655
H(6) S(2) 3.2262 no 2_657
H(6) F(5) 3.3453 no 2_657
H(6) O(5) 2.8178 no 2_657
H(6) O(6) 2.7509 no 2_657
H(6) H(8) 3.2903 no 2_657
H(6) H(28) 3.3170 no 1_655
H(7) F(5) 3.1981 no .
H(7) F(5) 3.2943 no 2_657
H(7) F(6) 2.9652 no .
H(7) O(6) 3.0745 no .
H(7) C(42) 3.4832 no .
H(8) O(6) 2.4980 no .
H(8) C(9) 3.2691 no 2_657
H(8) C(10) 3.5090 no 2_657
H(8) C(31) 3.0586 no 2_557
H(8) C(32) 3.1695 no 2_557
H(8) H(5) 2.8217 no 2_657
H(8) H(6) 3.2903 no 2_657
H(8) H(20) 2.4008 no 2_557
H(8) H(21) 2.6447 no 2_557
H(9) F(2) 2.5741 no 1_556
H(9) F(3) 3.0922 no 1_556
H(9) C(9) 3.4787 no 2_657
H(9) C(41) 3.4030 no 1_556
H(9) H(4) 3.4975 no 2_657
H(9) H(5) 3.0739 no 2_657
H(9) H(20) 3.0953 no 2_557
H(9) H(30) 3.5413 no .
H(10) S(1) 3.5363 no 1_556
H(10) F(2) 3.0768 no 1_556
H(10) F(3) 3.0684 no 1_556
H(10) F(4) 3.5011 no 2_657
H(10) O(3) 2.4736 no 1_556
H(10) C(41) 3.3521 no 1_556
H(10) H(30) 3.3046 no .
H(11) S(2) 3.0576 no 1_565
H(11) F(4) 3.1881 no 1_565
H(11) O(4) 2.7071 no 1_565
H(11) O(5) 2.5664 no 1_565
H(11) C(21) 3.5912 no 2_667
H(11) H(11) 3.4762 no 2_667
H(11) H(16) 3.3512 no 2_667
H(12) F(3) 3.5092 no 2_666
H(12) F(4) 2.5722 no 1_565
H(12) O(1) 3.3903 no 2_666
H(12) O(3) 3.5994 no 2_666
H(12) C(4) 3.4095 no 2_666
H(12) C(5) 3.5558 no 2_666
H(12) H(1) 2.9928 no 2_666
H(12) H(2) 3.2338 no 2_666
H(12) H(16) 2.8067 no 2_667
H(13) S(1) 3.3928 no 2_666
H(13) O(1) 2.3552 no 2_666
H(13) O(3) 3.4766 no 2_666
H(13) C(4) 3.4527 no 2_666
H(13) C(38) 3.2165 no 2_666
H(13) C(39) 3.3258 no 2_666
H(13) H(1) 2.9910 no 2_666
H(13) H(25) 3.3650 no 2_666
H(14) C(36) 3.5409 no 2_666
H(14) C(37) 2.8289 no 2_666
H(14) C(38) 3.1144 no 2_666
H(14) H(24) 2.6945 no 2_666
H(14) H(25) 3.1532 no 2_666
H(15) O(3) 2.6715 no 1_556
H(15) H(22) 3.4585 no 2_567
H(15) H(27) 3.0660 no 2_567
H(16) O(3) 2.8800 no 1_556
H(16) O(5) 3.2065 no 1_565
H(16) C(21) 3.2077 no 2_667
H(16) C(22) 2.8872 no 2_667
H(16) C(23) 3.4761 no 2_667
H(16) H(11) 3.3512 no 2_667
H(16) H(12) 2.8067 no 2_667
H(16) H(27) 3.4240 no 2_567
H(17) S(2) 3.4126 no 1_565
H(17) O(4) 2.9541 no 1_565
H(17) O(5) 2.9308 no 1_565
H(17) C(43) 3.5243 no 2_567
H(17) C(44) 3.5649 no 2_567
H(17) H(26) 3.2089 no 2_567
H(17) H(27) 3.3203 no 2_567
H(17) H(29) 3.1743 no 2_567
H(17) H(31) 3.3559 no 2_567
H(18) F(6) 2.3692 no .
H(18) O(6) 3.4570 no .
H(18) C(42) 3.4483 no .
H(18) H(2) 3.4904 no 2_656
H(18) H(3) 3.4967 no 2_656
H(19) S(2) 3.2702 no .
H(19) F(6) 3.5683 no .
H(19) O(4) 2.6311 no .
H(19) O(6) 2.9644 no .
H(19) H(3) 3.2316 no 2_656
H(19) H(21) 3.5097 no 2_557
H(19) H(29) 3.0088 no 2_557
H(20) C(15) 3.5767 no 2_557
H(20) C(16) 2.7444 no 2_557
H(20) C(17) 3.1426 no 2_557
H(20) C(30) 3.5111 no 2_557
H(20) C(31) 3.2760 no 2_557
H(20) C(32) 3.5559 no 2_557
H(20) H(8) 2.4008 no 2_557
H(20) H(9) 3.0953 no 2_557
H(20) H(20) 3.4418 no 2_557
H(21) S(2) 3.5377 no 2_557
H(21) O(2) 3.5947 no .
H(21) O(6) 2.3876 no 2_557
H(21) C(16) 3.5288 no 2_557
H(21) H(5) 3.0844 no 1_455
H(21) H(8) 2.6447 no 2_557
H(21) H(19) 3.5097 no 2_557
H(22) S(1) 3.1510 no 2_566
H(22) O(2) 2.9481 no 2_566
H(22) O(3) 2.4529 no 2_566
H(22) H(15) 3.4585 no 2_567
H(23) O(2) 2.9011 no 2_566
H(23) O(3) 3.4977 no 2_566
H(23) C(7) 3.2829 no 2_666
H(23) C(8) 2.8469 no 2_666
H(23) C(9) 3.0118 no 2_666
H(23) C(10) 3.5846 no 2_666
H(23) C(43) 3.5361 no 2_567
H(23) H(4) 3.0348 no 2_666
H(23) H(5) 3.2838 no 2_666
H(23) H(30) 2.9976 no 2_567
H(23) H(31) 3.2236 no 2_567
H(24) C(3) 3.1601 no 2_666
H(24) C(6) 3.5683 no 2_666
H(24) C(7) 3.0412 no 2_666
H(24) C(8) 3.5595 no 2_666
H(24) C(11) 3.1078 no 2_666
H(24) C(12) 2.7799 no 2_666
H(24) H(14) 2.6945 no 2_666
H(24) H(25) 3.3370 no 2_666
H(25) H(13) 3.3650 no 2_666
H(25) H(14) 3.1532 no 2_666
H(25) H(24) 3.3370 no 2_666
H(25) H(25) 2.9664 no 2_666
H(26) S(2) 3.0954 no 2_557
H(26) O(4) 3.2842 no 2_557
H(26) O(5) 3.1797 no 2_557
H(26) O(6) 2.8392 no 2_557
H(26) N(3) 3.2575 no .
H(26) C(44) 3.4974 no .
H(26) H(17) 3.2089 no 2_567
H(27) O(3) 2.9398 no 2_566
H(27) N(3) 3.5629 no .
H(27) C(26) 3.4566 no 2_567
H(27) H(15) 3.0660 no 2_567
H(27) H(16) 3.4240 no 2_567
H(27) H(17) 3.3203 no 2_567
H(28) O(2) 2.4556 no .
H(28) O(6) 3.4519 no 2_557
H(28) H(5) 3.1718 no 1_455
H(28) H(6) 3.3170 no 1_455
H(29) O(4) 2.4349 no 2_557
H(29) H(3) 3.3308 no 1_456
H(29) H(17) 3.1743 no 2_567
H(29) H(19) 3.0088 no 2_557
H(30) C(36) 3.3160 no 2_567
H(30) H(3) 3.4838 no 1_456
H(30) H(9) 3.5413 no .
H(30) H(10) 3.3046 no .
H(30) H(23) 2.9976 no 2_567
H(31) N(3) 3.0988 no 2_567
H(31) C(35) 3.3914 no 2_567
H(31) C(36) 3.0845 no 2_567
H(31) C(37) 3.3609 no 2_567
H(31) H(17) 3.3559 no 2_567
H(31) H(23) 3.2236 no 2_567

loop_
_geom_torsion_atom_site_label_1
_geom_torsion_atom_site_label_2
_geom_torsion_atom_site_label_3
_geom_torsion_atom_site_label_4
_geom_torsion
_geom_torsion_publ_flag
O(1) S(1) C(41) F(1) 62.2(3) no
O(1) S(1) C(41) F(2) -177.84(16) no
O(1) S(1) C(41) F(3) -58.6(3) no
O(2) S(1) C(41) F(1) -57.3(3) no
O(2) S(1) C(41) F(2) 62.6(2) no
O(2) S(1) C(41) F(3) -178.2(3) no
O(3) S(1) C(41) F(1) -178.2(2) no
O(3) S(1) C(41) F(2) -58.2(2) no
O(3) S(1) C(41) F(3) 61.0(3) no
O(4) S(2) C(42) F(4) -68.3(3) no
O(4) S(2) C(42) F(5) 171.78(18) no
O(4) S(2) C(42) F(6) 52.5(3) no
O(5) S(2) C(42) F(4) 51.8(3) no
O(5) S(2) C(42) F(5) -68.2(3) no
O(5) S(2) C(42) F(6) 172.5(3) no
O(6) S(2) C(42) F(4) 172.1(3) no
O(6) S(2) C(42) F(5) 52.2(3) no
O(6) S(2) C(42) F(6) -67.1(3) no
C(19) N(1) C(20) C(21) -173.7(3) no
C(19) N(1) C(20) C(25) 6.4(5) no
C(20) N(1) C(19) C(14) -7.2(4) no
C(20) N(1) C(19) C(18) 171.7(3) no
C(26) N(1) C(19) C(14) 171.5(3) no
C(26) N(1) C(19) C(18) -9.6(4) no
C(26) N(1) C(20) C(21) 7.7(5) no
C(26) N(1) C(20) C(25) -172.2(3) no
C(33) N(2) C(34) C(35) 175.7(3) no
C(33) N(2) C(34) C(39) -3.6(5) no
C(34) N(2) C(33) C(28) 0.6(5) no
C(34) N(2) C(33) C(32) 179.1(3) no
C(40) N(2) C(33) C(28) -179.1(3) no
C(40) N(2) C(33) C(32) -0.6(5) no
C(40) N(2) C(34) C(35) -4.5(5) no
C(40) N(2) C(34) C(39) 176.1(3) no
C(2) C(1) C(11) C(10) -179.0(2) no
C(2) C(1) C(11) C(12) 1.1(3) no
C(11) C(1) C(2) C(3) -1.8(3) no
C(11) C(1) C(2) C(27) 178.57(17) no
C(2) C(1) C(13) C(14) 71.3(3) no
C(2) C(1) C(13) C(25) -108.3(3) no
C(13) C(1) C(2) C(3) 175.23(18) no
C(13) C(1) C(2) C(27) -4.4(4) no
C(11) C(1) C(13) C(14) -112.2(3) no
C(11) C(1) C(13) C(25) 68.2(3) no
C(13) C(1) C(11) C(10) 4.0(4) no
C(13) C(1) C(11) C(12) -175.88(18) no
C(1) C(2) C(3) C(4) -176.0(2) no
C(1) C(2) C(3) C(12) 1.8(3) no
C(1) C(2) C(27) C(28) -108.6(3) no
C(1) C(2) C(27) C(39) 72.0(3) no
C(3) C(2) C(27) C(28) 71.7(3) no
C(3) C(2) C(27) C(39) -107.6(3) no
C(27) C(2) C(3) C(4) 3.7(4) no
C(27) C(2) C(3) C(12) -178.54(18) no
C(2) C(3) C(4) C(5) 177.7(2) no
C(2) C(3) C(12) C(7) -178.92(18) no
C(2) C(3) C(12) C(11) -1.1(3) no
C(4) C(3) C(12) C(7) -0.7(4) no
C(4) C(3) C(12) C(11) 177.11(18) no
C(12) C(3) C(4) C(5) 0.1(3) no
C(3) C(4) C(5) C(6) 0.6(4) no
C(4) C(5) C(6) C(7) -0.8(4) no
C(5) C(6) C(7) C(8) -178.3(3) no
C(5) C(6) C(7) C(12) 0.2(4) no
C(6) C(7) C(8) C(9) 177.8(3) no
C(6) C(7) C(12) C(3) 0.5(4) no
C(6) C(7) C(12) C(11) -177.02(19) no
C(8) C(7) C(12) C(3) 179.22(19) no
C(8) C(7) C(12) C(11) 1.7(4) no
C(12) C(7) C(8) C(9) -0.7(3) no
C(7) C(8) C(9) C(10) 0.0(4) no
C(8) C(9) C(10) C(11) -0.3(4) no
C(9) C(10) C(11) C(1) -178.7(2) no
C(9) C(10) C(11) C(12) 1.2(3) no
C(1) C(11) C(12) C(3) 0.1(3) no
C(1) C(11) C(12) C(7) 177.91(17) no
C(10) C(11) C(12) C(3) -179.83(18) no
C(10) C(11) C(12) C(7) -2.0(4) no
C(1) C(13) C(14) C(15) 10.3(4) no
C(1) C(13) C(14) C(19) -173.1(3) no
C(1) C(13) C(25) C(20) 172.4(3) no
C(1) C(13) C(25) C(24) -5.9(4) no
C(14) C(13) C(25) C(20) -7.2(4) no
C(14) C(13) C(25) C(24) 174.5(3) no
C(25) C(13) C(14) C(15) -170.2(3) no
C(25) C(13) C(14) C(19) 6.4(4) no
C(13) C(14) C(15) C(16) 175.8(3) no
C(13) C(14) C(19) N(1) 0.6(4) no
C(13) C(14) C(19) C(18) -178.3(3) no
C(15) C(14) C(19) N(1) 177.3(3) no
C(15) C(14) C(19) C(18) -1.6(4) no
C(19) C(14) C(15) C(16) -0.9(4) no
C(14) C(15) C(16) C(17) 2.6(5) no
C(15) C(16) C(17) C(18) -1.8(5) no
C(16) C(17) C(18) C(19) -0.8(5) no
C(17) C(18) C(19) N(1) -176.5(3) no
C(17) C(18) C(19) C(14) 2.4(5) no
N(1) C(20) C(21) C(22) -179.0(3) no
N(1) C(20) C(25) C(13) 0.9(5) no
N(1) C(20) C(25) C(24) 179.3(3) no
C(21) C(20) C(25) C(13) -179.0(3) no
C(21) C(20) C(25) C(24) -0.6(5) no
C(25) C(20) C(21) C(22) 0.9(5) no
C(20) C(21) C(22) C(23) -0.7(6) no
C(21) C(22) C(23) C(24) 0.2(6) no
C(22) C(23) C(24) C(25) 0.1(5) no
C(23) C(24) C(25) C(13) 178.4(3) no
C(23) C(24) C(25) C(20) 0.1(5) no
C(2) C(27) C(28) C(29) -1.0(5) no
C(2) C(27) C(28) C(33) 177.9(3) no
C(2) C(27) C(39) C(34) 179.1(3) no
C(2) C(27) C(39) C(38) 0.9(5) no
C(28) C(27) C(39) C(34) -0.3(5) no
C(28) C(27) C(39) C(38) -178.4(3) no
C(39) C(27) C(28) C(29) 178.4(3) no
C(39) C(27) C(28) C(33) -2.7(5) no
C(27) C(28) C(29) C(30) 176.9(3) no
C(27) C(28) C(33) N(2) 2.6(5) no
C(27) C(28) C(33) C(32) -176.0(3) no
C(29) C(28) C(33) N(2) -178.4(3) no
C(29) C(28) C(33) C(32) 3.0(5) no
C(33) C(28) C(29) C(30) -2.1(5) no
C(28) C(29) C(30) C(31) 0.0(5) no
C(29) C(30) C(31) C(32) 1.2(6) no
C(30) C(31) C(32) C(33) -0.2(6) no
C(31) C(32) C(33) N(2) 179.5(3) no
C(31) C(32) C(33) C(28) -1.9(5) no
N(2) C(34) C(35) C(36) 178.8(3) no
N(2) C(34) C(39) C(27) 3.4(5) no
N(2) C(34) C(39) C(38) -178.4(3) no
C(35) C(34) C(39) C(27) -175.9(3) no
C(35) C(34) C(39) C(38) 2.3(5) no
C(39) C(34) C(35) C(36) -1.9(5) no
C(34) C(35) C(36) C(37) -0.6(6) no
C(35) C(36) C(37) C(38) 2.9(6) no
C(36) C(37) C(38) C(39) -2.4(5) no
C(37) C(38) C(39) C(27) 178.0(3) no
C(37) C(38) C(39) C(34) -0.1(5) no
